data_4101607
loop_
_publ_author_name
'Guo, Fenghai'
'Konkol, Leah C.'
'Thomson, Regan J.'

_publ_section_title
;
 Enantioselective synthesis of biphenols from 1,4-diketones by traceless
 central-to-axial chirality exchange.
;
_journal_issue 1
_journal_name_full 'Journal of the American Chemical Society'
_journal_page_first 18
_journal_page_last 20
_journal_paper_doi 10.1021/ja108717r
_journal_volume 133
_journal_year 2011
_chemical_absolute_configuration ad
_chemical_formula_sum 'C7 H7 I O2'
_chemical_formula_weight 250.03
_chemical_name_systematic
; 
 ? 
;
_space_group_IT_number 4
_symmetry_cell_setting monoclinic
_symmetry_space_group_name_Hall 'P 2yb'
_symmetry_space_group_name_H-M 'P 1 21 1'
_atom_sites_solution_hydrogens geom
_atom_sites_solution_primary direct
_atom_sites_solution_secondary difmap
_audit_creation_method SHELXL-97
_audit_update_record
;
2010-09-15 # Formatted by publCIF
;
_cell_angle_alpha 90.00
_cell_angle_beta 101.9660(10)
_cell_angle_gamma 90.00
_cell_formula_units_Z 2
_cell_length_a 7.58800(10)
_cell_length_b 5.81600(10)
_cell_length_c 8.8911(2)
_cell_measurement_reflns_used 9938
_cell_measurement_temperature 100(2)
_cell_measurement_theta_max 30.06
_cell_measurement_theta_min 2.74
_cell_volume 383.854(12)
_computing_cell_refinement 'Bruker SAINT'
_computing_data_collection 'Bruker APEX2'
_computing_data_reduction 'Bruker SAINT'
_computing_molecular_graphics 'Bruker SHELXTL'
_computing_publication_material 'Bruker SHELXTL'
_computing_structure_refinement 'SHELXL-97 (Sheldrick, 1997)'
_computing_structure_solution 'SHELXS-97 (Sheldrick, 1990)'
_diffrn_ambient_temperature 100(2)
_diffrn_measured_fraction_theta_full 0.989
_diffrn_measured_fraction_theta_max 0.989
_diffrn_measurement_device_type 'Bruker APEX-II CCD'
_diffrn_measurement_method '\f and \w scans'
_diffrn_radiation_monochromator graphite
_diffrn_radiation_source 'fine-focus sealed tube'
_diffrn_radiation_type MoK\a
_diffrn_radiation_wavelength 0.71073
_diffrn_reflns_av_R_equivalents 0.0484
_diffrn_reflns_av_sigmaI/netI 0.0239
_diffrn_reflns_limit_h_max 10
_diffrn_reflns_limit_h_min -10
_diffrn_reflns_limit_k_max 8
_diffrn_reflns_limit_k_min -8
_diffrn_reflns_limit_l_max 12
_diffrn_reflns_limit_l_min -12
_diffrn_reflns_number 11556
_diffrn_reflns_theta_full 30.06
_diffrn_reflns_theta_max 30.06
_diffrn_reflns_theta_min 2.74
_diffrn_standards_number 0
_exptl_absorpt_coefficient_mu 4.106
_exptl_absorpt_correction_T_max 0.7791
_exptl_absorpt_correction_T_min 0.2459
_exptl_absorpt_correction_type numerical
_exptl_absorpt_process_details face-indexed
_exptl_crystal_colour yellow
_exptl_crystal_density_diffrn 2.163
_exptl_crystal_density_method none
_exptl_crystal_description plate
_exptl_crystal_F_000 236
_exptl_crystal_size_max 0.47
_exptl_crystal_size_mid 0.31
_exptl_crystal_size_min 0.06
_refine_diff_density_max 0.649
_refine_diff_density_min -0.636
_refine_diff_density_rms 0.086
_refine_ls_abs_structure_details 'Flack H D (1983), Acta Cryst. A39, 876-881'
_refine_ls_abs_structure_Flack 0.01(2)
_refine_ls_extinction_method none
_refine_ls_goodness_of_fit_ref 1.057
_refine_ls_hydrogen_treatment constr
_refine_ls_matrix_type full
_refine_ls_number_parameters 92
_refine_ls_number_reflns 2131
_refine_ls_number_restraints 1
_refine_ls_restrained_S_all 1.057
_refine_ls_R_factor_all 0.0188
_refine_ls_R_factor_gt 0.0187
_refine_ls_shift/su_max 0.002
_refine_ls_shift/su_mean 0.000
_refine_ls_structure_factor_coef Fsqd
_refine_ls_weighting_details 'calc w=1/[\s^2^(Fo^2^)+(0.0317P)^2^+0.0926P] where P=(Fo^2^+2Fc^2^)/3'
_refine_ls_weighting_scheme calc
_refine_ls_wR_factor_gt 0.0483
_refine_ls_wR_factor_ref 0.0483
_reflns_number_gt 2115
_reflns_number_total 2131
_reflns_threshold_expression >2sigma(I)
_cod_data_source_file ja108717r_si_003.cif
_cod_data_source_block leahabs
_cod_depositor_comments
;
The following automatic conversions were performed:

'_symmetry_cell_setting' value 'Monoclinic' changed to 'monoclinic'
according to the built-in table from CIF Core dictionary named
'cif_core.dic' version 2.4.1 from 2010-06-29.

Automatic conversion script
Id: cif_fix_values 1673 2011-04-08 12:14:43Z adriana 
;
_cod_original_sg_symbol_H-M P2(1)
_cod_database_code 4101607

loop_
_symmetry_equiv_pos_as_xyz
'x, y, z'
'-x, y+1/2, -z'

loop_
_atom_site_label
_atom_site_type_symbol
_atom_site_fract_x
_atom_site_fract_y
_atom_site_fract_z
_atom_site_U_iso_or_equiv
_atom_site_adp_type
_atom_site_occupancy
_atom_site_symmetry_multiplicity
_atom_site_calc_flag
_atom_site_refinement_flags
_atom_site_disorder_assembly
_atom_site_disorder_group
I1 I 0.854323(14) 0.75135(6) 0.905980(12) 0.01807(6) Uani 1 1 d . . .
C3 C 0.3274(3) 0.2454(7) 0.7037(2) 0.0161(3) Uani 1 1 d . . .
H3 H 0.3261 0.1765 0.8065 0.019 Uiso 1 1 calc R . .
O2 O 0.4381(2) 0.7798(4) 0.90783(18) 0.0195(4) Uani 1 1 d . . .
C2 C 0.1716(4) 0.1350(5) 0.5889(3) 0.0227(6) Uani 1 1 d . . .
H2A H 0.1568 0.2136 0.4895 0.034 Uiso 1 1 calc R . .
H2B H 0.0603 0.1488 0.6277 0.034 Uiso 1 1 calc R . .
H2C H 0.1982 -0.0278 0.5760 0.034 Uiso 1 1 calc R . .
C4 C 0.4560(3) 0.6225(4) 0.8222(3) 0.0149(4) Uani 1 1 d . . .
C7 C 0.3005(3) 0.5041(4) 0.7186(3) 0.0159(4) Uani 1 1 d . . .
H7A H 0.2818 0.5745 0.6151 0.019 Uiso 1 1 calc R . .
H7B H 0.1900 0.5304 0.7590 0.019 Uiso 1 1 calc R . .
C11 C 0.5093(3) 0.1900(4) 0.6681(2) 0.0144(4) Uani 1 1 d . . .
C13 C 0.6615(3) 0.3447(4) 0.7337(3) 0.0147(4) Uani 1 1 d . . .
H13 H 0.7796 0.3033 0.7237 0.018 Uiso 1 1 calc R . .
O1 O 0.5361(2) 0.0210(3) 0.5936(2) 0.0191(3) Uani 1 1 d . . .
C14 C 0.6385(3) 0.5413(4) 0.8068(3) 0.0150(4) Uani 1 1 d . . .

loop_
_atom_site_aniso_label
_atom_site_aniso_U_11
_atom_site_aniso_U_22
_atom_site_aniso_U_33
_atom_site_aniso_U_23
_atom_site_aniso_U_13
_atom_site_aniso_U_12
I1 0.01956(8) 0.01544(8) 0.01824(8) -0.00054(8) 0.00170(5) -0.00087(8)
C3 0.0203(8) 0.0126(8) 0.0162(7) 0.0015(16) 0.0057(6) 0.0019(16)
O2 0.0273(7) 0.0134(12) 0.0189(7) -0.0029(8) 0.0075(5) 0.0039(8)
C2 0.0233(12) 0.0170(14) 0.0274(14) -0.0051(9) 0.0041(10) -0.0007(10)
C4 0.0209(11) 0.0104(10) 0.0143(10) 0.0020(8) 0.0060(8) 0.0019(8)
C7 0.0198(10) 0.0105(10) 0.0174(9) -0.0002(8) 0.0042(8) 0.0016(8)
C11 0.0210(10) 0.0104(10) 0.0124(8) 0.0008(7) 0.0048(8) 0.0022(7)
C13 0.0179(10) 0.0106(9) 0.0163(9) -0.0001(8) 0.0053(8) 0.0024(8)
O1 0.0274(9) 0.0118(8) 0.0186(8) -0.0015(6) 0.0057(7) 0.0033(7)
C14 0.0199(10) 0.0110(10) 0.0145(9) 0.0019(8) 0.0044(8) 0.0008(8)

loop_
_atom_type_symbol
_atom_type_description
_atom_type_scat_dispersion_real
_atom_type_scat_dispersion_imag
_atom_type_scat_source
C C 0.0033 0.0016 'International Tables Vol C Tables 4.2.6.8 and 6.1.1.4'
H H 0.0000 0.0000 'International Tables Vol C Tables 4.2.6.8 and 6.1.1.4'
O O 0.0106 0.0060 'International Tables Vol C Tables 4.2.6.8 and 6.1.1.4'
I I -0.4742 1.8119 'International Tables Vol C Tables 4.2.6.8 and 6.1.1.4'

loop_
_geom_angle_atom_site_label_1
_geom_angle_atom_site_label_2
_geom_angle_atom_site_label_3
_geom_angle
_geom_angle_site_symmetry_1
_geom_angle_site_symmetry_3
_geom_angle_publ_flag
C11 C3 C7 111.8(2) . . ?
C11 C3 C2 112.5(2) . . ?
C7 C3 C2 111.8(2) . . ?
C11 C3 H3 106.7 . . ?
C7 C3 H3 106.7 . . ?
C2 C3 H3 106.7 . . ?
C3 C2 H2A 109.5 . . ?
C3 C2 H2B 109.5 . . ?
H2A C2 H2B 109.5 . . ?
C3 C2 H2C 109.5 . . ?
H2A C2 H2C 109.5 . . ?
H2B C2 H2C 109.5 . . ?
O2 C4 C14 121.4(2) . . ?
O2 C4 C7 123.5(2) . . ?
C14 C4 C7 115.0(2) . . ?
C4 C7 C3 113.70(19) . . ?
C4 C7 H7A 108.8 . . ?
C3 C7 H7A 108.8 . . ?
C4 C7 H7B 108.8 . . ?
C3 C7 H7B 108.8 . . ?
H7A C7 H7B 107.7 . . ?
O1 C11 C13 119.7(2) . . ?
O1 C11 C3 123.0(2) . . ?
C13 C11 C3 117.3(2) . . ?
C14 C13 C11 122.5(2) . . ?
C14 C13 H13 118.8 . . ?
C11 C13 H13 118.8 . . ?
C13 C14 C4 121.9(2) . . ?
C13 C14 I1 122.21(17) . . ?
C4 C14 I1 115.90(17) . . ?

loop_
_geom_bond_atom_site_label_1
_geom_bond_atom_site_label_2
_geom_bond_distance
_geom_bond_site_symmetry_2
_geom_bond_publ_flag
I1 C14 2.086(2) . ?
C3 C11 1.513(3) . ?
C3 C7 1.528(5) . ?
C3 C2 1.533(4) . ?
C3 H3 1.0000 . ?
O2 C4 1.216(3) . ?
C2 H2A 0.9800 . ?
C2 H2B 0.9800 . ?
C2 H2C 0.9800 . ?
C4 C14 1.496(3) . ?
C4 C7 1.505(3) . ?
C7 H7A 0.9900 . ?
C7 H7B 0.9900 . ?
C11 O1 1.226(3) . ?
C11 C13 1.485(3) . ?
C13 C14 1.344(3) . ?
C13 H13 0.9500 . ?

loop_
_cod_related_entry_id
_cod_related_entry_database
_cod_related_entry_code
1 ChemSpider 30660050
